data_2007422
loop_
_publ_author_name
'Masakazu Sato'
'Keita Matsumoto'
'Yutaka Kawashima'
'Kazuyuki Tomisawa'

_publ_section_title
;
 Methyl Ester of the Bioactive Metabolite of Thromboxane A2 Receptor
 Antagonist ON-579
;
_journal_issue 7
_journal_name_full 'Acta Crystallographica Section C'
_journal_page_first 982
_journal_page_last 984
_journal_paper_doi 10.1107/S0108270198000158
_journal_volume 54
_journal_year 1998
_chemical_formula_sum 'C17 H16 Cl F2 N O6 S2'
_chemical_formula_weight 467.90
_space_group_IT_number 14
_symmetry_cell_setting monoclinic
_symmetry_space_group_name_Hall '-P 2ybc'
_symmetry_space_group_name_H-M 'P 1 21/c 1'
_atom_type_scat_source 'Waasmaier & Kirfel (1995)'
_cell_angle_alpha 90.000000000
_cell_angle_beta 99.05(3)
_cell_angle_gamma 90.000000000
_cell_formula_units_Z 4
_cell_length_a 10.250(4)
_cell_length_b 19.183(5)
_cell_length_c 10.077(5)
_cell_measurement_reflns_used 20
_cell_measurement_temperature 288
_cell_measurement_theta_max 30.0
_cell_measurement_theta_min 27.5
_cell_volume 1956.7(13)
_diffrn_measurement_device 'MacScience MXC18'
_diffrn_measurement_method \q/2\q
_diffrn_radiation_type 'Cu K\a'
_diffrn_radiation_wavelength 1.5418
_diffrn_reflns_av_R_equivalents 0.034
_diffrn_reflns_limit_h_max 11
_diffrn_reflns_limit_h_min -11
_diffrn_reflns_limit_k_max 22
_diffrn_reflns_limit_k_min 0
_diffrn_reflns_limit_l_max 11
_diffrn_reflns_limit_l_min 0
_diffrn_reflns_number 3593
_diffrn_reflns_theta_max 63.81
_diffrn_standards_decay_% 0
_diffrn_standards_interval_count 200
_diffrn_standards_number 3
_exptl_absorpt_coefficient_mu 4.234
_exptl_absorpt_correction_T_max 0.468
_exptl_absorpt_correction_T_min 0.338
_exptl_absorpt_correction_type 'spherical (Mackay et al., 1997)'
_exptl_crystal_colour yellow
_exptl_crystal_density_diffrn 1.588
_exptl_crystal_density_method 'not measured'
_exptl_crystal_description plate
_exptl_crystal_size_max 0.4
_exptl_crystal_size_mid 0.3
_exptl_crystal_size_min 0.3
_refine_diff_density_max 0.74
_refine_diff_density_min -0.41
_refine_ls_extinction_coef 1.904
_refine_ls_extinction_method 'Larson (1970)'
_refine_ls_goodness_of_fit_obs 3.267
_refine_ls_hydrogen_treatment refxyz
_refine_ls_number_parameters 327
_refine_ls_number_reflns 2787
_refine_ls_R_factor_obs .052
_refine_ls_shift/esd_max 0.0834
_refine_ls_structure_factor_coef F
_refine_ls_weighting_scheme 'Count statistics'
_refine_ls_wR_factor_obs .048
_reflns_number_observed 2787
_reflns_number_total 3218
_reflns_observed_criterion refl_observed_if_I_>_3.00_sigma(I)
_cod_data_source_file de1071.cif
_cod_data_source_block de1071
_cod_depositor_comments
;
The following automatic conversions were performed:

'_atom_site_thermal_displace_type' tag value 'Uij' was replaced with
'Uani' value 29 times.

Automatic conversion script
Id: cif_fix_values 1646 2011-03-28 12:23:43Z adriana 
;
_cod_original_cell_volume 1957.0(10)
_cod_original_sg_symbol_H-M 'P 21/c'
_cod_original_formula_sum 'C17 H16 Cl1 F2 N1 O6 S2'
_cod_database_code 2007422
_cod_database_fobs_code 2007422

loop_
_symmetry_equiv_pos_as_xyz
+X,+Y,+Z
-X,-Y,-Z
-X,+Y+0.5,-Z+0.5
+X,-Y+0.5,+Z+0.5

loop_
_atom_site_aniso_label
_atom_site_aniso_U_11
_atom_site_aniso_U_22
_atom_site_aniso_U_33
_atom_site_aniso_U_12
_atom_site_aniso_U_13
_atom_site_aniso_U_23
Cl1 .0664(3) .0868(4) .1121(4) .0296(3) .0264(3) .0234(3)
S2 .0471(2) .0581(2) .0449(2) -.0020(2) .0028(2) .0040(2)
N3 .0515(8) .0453(8) .0497(8) .0055(6) -.0058(6) .0023(6)
O4 .0590(7) .0691(8) .0760(9) -.0197(6) .0022(6) .0164(7)
O5 .0722(8) .1030(10) .0423(7) .0101(7) .0101(6) -.0094(7)
C6 .0481(9) .0680(10) .0474(9) .0079(9) -.0005(7) .0013(9)
C7 .0820(10) .0440(10) .0670(10) .0160(10) .0130(10) .0015(9)
C8 .0580(10) .0550(10) .0580(10) .0152(9) .0071(9) .0192(9)
C9 .0490(10) .0700(10) .0540(10) -.0037(9) -.0067(8) -.0003(9)
C10 .0530(10) .0610(10) .0437(9) -.0007(8) .0006(7) -.0091(8)
C11 .0527(9) .0424(8) .0374(8) .0004(7) -.0008(7) .0085(7)
C12 .0640(10) .0443(9) .0610(10) -.0010(9) -.0018(9) -.0018(8)
C13 .0490(10) .0550(10) .0550(10) .0004(8) -.0079(8) .0030(9)
S14 .0457(2) .0506(2) .0537(2) -.0014(2) -.0064(2) .0003(2)
C15 .0427(8) .0470(9) .0491(9) .0010(7) -.0065(7) .0019(7)
C16 .0476(9) .0620(10) .0441(9) .0022(8) .0041(7) .0042(8)
C17 .0539(9) .0600(10) .0340(8) .0032(8) -.0045(7) .0044(8)
C18 .0425(8) .0489(9) .0421(8) -.0012(7) -.0055(7) .0017(7)
C19 .0450(8) .0502(9) .0485(9) -.0008(7) .0030(7) .0093(7)
C20 .0505(9) .0540(10) .0434(9) .0024(8) -.0078(7) .0081(8)
F21 .0549(6) .0957(8) .0539(6) -.0012(5) .0031(5) .0282(6)
F22 .0662(6) .1280(10) .0339(5) .0031(6) -.0079(4) .0125(6)
O23 .0450(6) .0674(8) .0503(6) -.0041(5) -.0089(5) .0150(6)
C24 .0490(10) .0630(10) .0470(10) -.0013(9) -.0143(8) .0040(9)
C25 .0399(8) .0620(10) .0444(9) .0019(8) -.0034(7) .0041(8)
O26 .0684(7) .0651(8) .0494(7) -.0091(6) -.0146(6) -.0002(6)
O27 .0614(7) .0746(8) .0420(6) -.0024(6) -.0131(5) .0123(6)
C28 .0640(10) .080(2) .0690(10) -.0030(10) .0030(10) .0290(10)
O29 .0560(7) .0621(7) .0661(8) -.0053(6) .0052(6) .0122(6)

loop_
_atom_site_label
_atom_site_fract_x
_atom_site_fract_y
_atom_site_fract_z
_atom_site_U_iso_or_equiv
_atom_site_thermal_displace_type
_atom_site_occupancy
Cl1 -.66728(5) .24562(3) -.18528(6) .0885(3) Uani 1.00
S2 -.08525(4) .18127(2) -.25353(4) .0507(2) Uani 1.00
N3 -.03710(10) .12287(7) -.14140(10) .0500(7) Uani 1.00
O4 -.00630(10) .24178(6) -.22300(10) .0691(7) Uani 1.00
O5 -.08900(10) .14714(7) -.38160(10) .0729(8) Uani 1.00
C6 -.0114(2) .14270(10) .0016(2) .0550(10) Uani 1.00
C7 -.4050(2) .27140(9) -.1423(2) .0650(10) Uani 1.00
C8 -.5053(2) .22956(9) -.2053(2) .0580(10) Uani 1.00
C9 -.4781(2) .17440(10) -.2837(2) .0590(10) Uani 1.00
C10 -.3510(2) .16060(10) -.2988(2) .0534(9) Uani 1.00
C11 -.2481(2) .20252(8) -.23770(10) .0449(8) Uani 1.00
C12 -.2759(2) .25797(9) -.1579(2) .0570(10) Uani 1.00
C13 .1369(2) .13817(9) .0552(2) .0545(9) Uani 1.00
S14 .18852(4) .04815(2) .06159(4) .0512(2) Uani 1.00
C15 .36110(10) .06235(8) .1211(2) .0474(8) Uani 1.00
C16 .4115(2) .04710(9) .2547(2) .0518(9) Uani 1.00
C17 .5460(2) .05199(9) .29280(10) .0504(9) Uani 1.00
C18 .63320(10) .06833(8) .2087(2) .0455(8) Uani 1.00
C19 .5759(2) .08515(8) .0762(2) .0486(8) Uani 1.00
C20 .4429(2) .08200(9) .0327(2) .0506(9) Uani 1.00
F21 .65911(9) .10189(6) -.00895(9) .0689(6) Uani 1.00
F22 .59439(9) .03881(6) .42504(9) .0772(7) Uani 1.00
O23 .76730(10) .07242(6) .23290(10) .0555(6) Uani 1.00
C24 .8433(2) .03850(10) .3468(2) .0540(10) Uani 1.00
C25 .80630(10) -.03527(9) .3604(2) .0495(9) Uani 1.00
O26 .73940(10) -.07057(6) .27770(10) .0627(7) Uani 1.00
O27 .85950(10) -.05896(6) .48220(10) .0609(7) Uani 1.00
C28 .8337(2) -.13070(10) .5123(2) .0720(10) Uani 1.00
O29 .13120(10) .01658(6) .17550(10) .0621(7) Uani 1.00
H3 -.068(2) .0749(9) -.150(2) .043(6) Uiso 1.00
H6A -.072(2) .1148(9) .048(2) .029(5) Uiso 1.00
H6B -.046(2) .1897(9) .013(2) .031(5) Uiso 1.00
H7 -.428(2) .3122(9) -.101(2) .035(5) Uiso 1.00
H9 -.541(2) .1453(9) -.313(2) .034(5) Uiso 1.00
H10 -.322(2) .1263(9) -.337(2) .023(5) Uiso 1.00
H12 -.2060(10) .2868(8) -.1300(10) .018(4) Uiso 1.00
H13A .199(2) .1600(8) -.004(2) .030(5) Uiso 1.00
H13B .164(2) .1500(10) .140(2) .059(7) Uiso 1.00
H16 .3590(10) .0388(8) .312(2) .021(4) Uiso 1.00
H20 .4090(10) .0948(8) -.056(2) .029(5) Uiso 1.00
H24A .9390(10) .0400(8) .3240(10) .021(4) Uiso 1.00
H24B .817(2) .0600(10) .412(2) .054(7) Uiso 1.00
H28A .846(2) -.1640(10) .431(2) .076(8) Uiso 1.00
H28B .742(2) -.1336(8) .526(2) .030(5) Uiso 1.00
H28C .900(2) -.1430(10) .575(2) .060(7) Uiso 1.00

loop_
_geom_angle_atom_site_label_1
_geom_angle_atom_site_label_2
_geom_angle_atom_site_label_3
_geom_angle
_geom_angle_publ_flag
N3 S2 O4 108.30(10) yes
N3 S2 O5 105.90(10) yes
N3 S2 C11 106.80(10) yes
O4 S2 O5 119.90(10) yes
O4 S2 C11 108.00(10) yes
O5 S2 C11 107.20(10) yes
S2 N3 C6 119.6(2) yes
N3 C6 C13 110.2(2) yes
C8 C7 C12 119.8(2) yes
Cl1 C8 C7 120.1(2) yes
Cl1 C8 C9 119.3(2) yes
C7 C8 C9 120.6(2) yes
C8 C9 C10 119.9(2) yes
C9 C10 C11 120.7(2) yes
S2 C11 C10 119.5(2) yes
S2 C11 C12 121.1(2) yes
C10 C11 C12 119.2(2) yes
C7 C12 C11 119.7(2) yes
C6 C13 S14 109.6(2) yes
C13 S14 C15 97.70(10) yes
C13 S14 O29 105.40(10) yes
C15 S14 O29 106.90(10) yes
S14 C15 C16 119.1(2) yes
S14 C15 C20 119.8(2) yes
C16 C15 C20 120.9(2) yes
C15 C16 C17 117.3(2) yes
C16 C17 C18 124.7(2) yes
C16 C17 F22 116.9(2) yes
C18 C17 F22 118.4(2) yes
C17 C18 C19 115.2(2) yes
C17 C18 O23 130.2(2) yes
C19 C18 O23 114.6(2) yes
C18 C19 C20 122.7(2) yes
C18 C19 F21 116.6(2) yes
C20 C19 F21 120.6(2) yes
C15 C20 C19 119.1(2) yes
C18 O23 C24 121.5(2) yes
O23 C24 C25 113.1(2) yes
C24 C25 O26 127.1(2) yes
C24 C25 O27 109.6(2) yes
O26 C25 O27 123.3(2) yes
C25 O27 C28 117.0(2) yes
S2 N3 H3 122.6(11) no
C6 N3 H3 109.4(11) no
N3 C6 H6A 107.1(10) no
N3 C6 H6B 109.8(10) no
C13 C6 H6A 117.6(10) no
C13 C6 H6B 111.7(10) no
H6A C6 H6B 100.0(14) no
C8 C7 H7 118.0(11) no
C12 C7 H7 121.5(11) no
C8 C9 H9 118.8(12) no
C10 C9 H9 120.7(12) no
C9 C10 H10 128.2(12) no
C11 C10 H10 111.0(11) no
C7 C12 H12 124.5(10) no
C11 C12 H12 115.1(10) no
C6 C13 H13A 116.1(9) no
C6 C13 H13B 118.0(13) no
S14 C13 H13A 101.8(9) no
S14 C13 H13B 99.6(13) no
H13A C13 H13B 109.1(16) no
C15 C16 H16 120.7(11) no
C17 C16 H16 121.8(11) no
C15 C20 H20 121.1(10) no
C19 C20 H20 119.8(10) no
O23 C24 H24A 102.9(8) no
O23 C24 H24B 101.6(14) no
C25 C24 H24A 108.1(9) no
C25 C24 H24B 105.6(14) no
H24A C24 H24B 125.4(16) no
O27 C28 H28A 111.2(12) no
O27 C28 H28B 107.3(10) no
O27 C28 H28C 105.1(14) no
H28A C28 H28B 108.1(15) no
H28A C28 H28C 102.6(18) no
H28B C28 H28C 122.3(17) no

loop_
_geom_bond_atom_site_label_1
_geom_bond_atom_site_label_2
_geom_bond_distance
_geom_bond_publ_flag
Cl1 C8 1.731(2) yes
S2 N3 1.612(2) yes
S2 O4 1.421(2) yes
S2 O5 1.442(2) yes
S2 C11 1.749(2) yes
N3 C6 1.474(3) yes
C6 C13 1.533(3) yes
C7 C8 1.379(3) yes
C7 C12 1.381(3) yes
C8 C9 1.374(3) yes
C9 C10 1.361(3) yes
C10 C11 1.391(3) yes
C11 C12 1.390(3) yes
C13 S14 1.804(2) yes
S14 C15 1.797(2) yes
S14 O29 1.498(2) yes
C15 C16 1.395(3) yes
C15 C20 1.369(3) yes
C16 C17 1.375(3) yes
C17 C18 1.362(3) yes
C17 F22 1.370(2) yes
C18 C19 1.409(3) yes
C18 O23 1.359(2) yes
C19 C20 1.365(3) yes
C19 F21 1.341(2) yes
O23 C24 1.438(3) yes
C24 C25 1.477(3) yes
C25 O26 1.202(2) yes
C25 O27 1.342(2) yes
O27 C28 1.442(3) yes
N3 H3 .97(2) no
C6 H6A .99(2) no
C6 H6B .98(2) no
C7 H7 .94(2) no
C9 H9 .87(2) no
C10 H10 .84(2) no
C12 H12 .91(2) no
C13 H13A 1.03(2) no
C13 H13B .89(3) no
C16 H16 .87(2) no
C20 H20 .94(2) no
C24 H24A 1.04(2) no
C24 H24B .86(2) no
C28 H28A 1.07(3) no
C28 H28B .98(2) no
C28 H28C .89(3) no

loop_
_cod_related_entry_id
_cod_related_entry_database
_cod_related_entry_code
1 ChemSpider 8519998
